data_7054079
loop_
_publ_author_name
'Belhadj, Esmah'
'El-Ghayoury, Abdelkrim'
'Ripaud, Emilie'
'Zorina, Leokadiya'
'Allain, Magali'
'Batail, Patrick'
'Mazari, Miloud'
'Sall\'e, Marc'

_publ_section_title
;
 Terpyridine--tetrathiafulvalene hybrid ligands and their electroactive
 metal complexes
;
_journal_issue 5
_journal_name_full 'New Journal of Chemistry'
_journal_page_first 1427
_journal_paper_doi 10.1039/c3nj00041a
_journal_volume 37
_journal_year 2013
_chemical_formula_moiety 'C24 H16 N4 O S6, C2 H6 O S'
_chemical_formula_sum 'C26 H22 N4 O2 S7'
_chemical_formula_weight 646.90
_chemical_name_systematic
;
?
;
_space_group_IT_number 15
_symmetry_cell_setting monoclinic
_symmetry_space_group_name_Hall '-C 2yc'
_symmetry_space_group_name_H-M 'C 1 2/c 1'
_atom_sites_solution_hydrogens geom
_atom_sites_solution_primary direct
_atom_sites_solution_secondary difmap
_audit_creation_method SHELXL-97
_cell_angle_alpha 90.00
_cell_angle_beta 113.935(13)
_cell_angle_gamma 90.00
_cell_formula_units_Z 8
_cell_length_a 20.167(3)
_cell_length_b 19.979(5)
_cell_length_c 15.367(4)
_cell_measurement_temperature 293(2)
_cell_volume 5659(2)
_computing_cell_refinement 'Dirax/lsq (Duisenberg & Schreurs, 1989-2000)'
_computing_data_collection 'Collect (Nonius BV, 1997-2000)'
_computing_data_reduction 'EvalCCD (Duisenberg & Schreurs 1990-2000)'
_computing_molecular_graphics 'DIAMOND 3.1 (Crystal Impact GbR 2005)'
_computing_publication_material 'WinGX publication routines (Farrugia, 1999)'
_computing_structure_refinement 'SHELXL-97 (Sheldrick, 1997)'
_computing_structure_solution 'Direct methods (Sir92,Altomare et al.,1993)'
_diffrn_ambient_temperature 293(2)
_diffrn_detector_area_resol_mean 9
_diffrn_measured_fraction_theta_full 0.990
_diffrn_measured_fraction_theta_max 0.990
_diffrn_measurement_device_type KappaCCD
_diffrn_measurement_method CCD
_diffrn_radiation_monochromator 'horizontally mounted graphite crystal'
_diffrn_radiation_source 'fine-focus sealed tube'
_diffrn_radiation_type MoK\a
_diffrn_radiation_wavelength 0.71073
_diffrn_reflns_av_R_equivalents 0.0775
_diffrn_reflns_av_sigmaI/netI 0.0718
_diffrn_reflns_limit_h_max 22
_diffrn_reflns_limit_h_min -23
_diffrn_reflns_limit_k_max 22
_diffrn_reflns_limit_k_min -23
_diffrn_reflns_limit_l_max 18
_diffrn_reflns_limit_l_min -18
_diffrn_reflns_number 26564
_diffrn_reflns_theta_full 25.00
_diffrn_reflns_theta_max 25.00
_diffrn_reflns_theta_min 3.55
_exptl_absorpt_coefficient_mu 0.591
_exptl_absorpt_correction_T_max 0.7452
_exptl_absorpt_correction_T_min 0.6943
_exptl_absorpt_correction_type multi-scan
_exptl_absorpt_process_details
;
'(SADABS (Sheldrick, Bruker, 2008))'
;
_exptl_crystal_colour red
_exptl_crystal_density_diffrn 1.519
_exptl_crystal_density_method 'not measured'
_exptl_crystal_description prism
_exptl_crystal_F_000 2672
_exptl_crystal_size_max 0.25
_exptl_crystal_size_mid 0.25
_exptl_crystal_size_min 0.20
_refine_diff_density_max 0.911
_refine_diff_density_min -0.456
_refine_diff_density_rms 0.077
_refine_ls_extinction_method none
_refine_ls_goodness_of_fit_ref 1.077
_refine_ls_hydrogen_treatment constr
_refine_ls_matrix_type full
_refine_ls_number_parameters 373
_refine_ls_number_reflns 4935
_refine_ls_number_restraints 61
_refine_ls_restrained_S_all 1.074
_refine_ls_R_factor_all 0.1545
_refine_ls_R_factor_gt 0.0675
_refine_ls_shift/su_max 0.000
_refine_ls_shift/su_mean 0.000
_refine_ls_structure_factor_coef Fsqd
_refine_ls_weighting_details 'calc w=1/[\s^2^(Fo^2^)+(0.0335P)^2^+37.7378P] where P=(Fo^2^+2Fc^2^)/3'
_refine_ls_weighting_scheme calc
_refine_ls_wR_factor_gt 0.1266
_refine_ls_wR_factor_ref 0.1680
_reflns_number_gt 2638
_reflns_number_total 4935
_reflns_threshold_expression >2\s(I)
_cod_data_source_file c3nj00041a.txt
_cod_data_source_block EDT-TTF-CONH-Tpy.DMSO
_cod_original_sg_symbol_H-M 'C 2/c'
_cod_database_code 7054079

loop_
_symmetry_equiv_pos_as_xyz
'x, y, z'
'-x, y, -z+1/2'
'x+1/2, y+1/2, z'
'-x+1/2, y+1/2, -z+1/2'
'-x, -y, -z'
'x, -y, z-1/2'
'-x+1/2, -y+1/2, -z'
'x+1/2, -y+1/2, z-1/2'

loop_
_atom_site_label
_atom_site_type_symbol
_atom_site_fract_x
_atom_site_fract_y
_atom_site_fract_z
_atom_site_U_iso_or_equiv
_atom_site_adp_type
_atom_site_occupancy
_atom_site_symmetry_multiplicity
_atom_site_calc_flag
_atom_site_refinement_flags
_atom_site_disorder_assembly
_atom_site_disorder_group
S1 S -0.05623(8) 0.39688(7) 0.61748(12) 0.0482(4) Uani 1 1 d . . .
S2 S 0.09400(8) 0.43382(8) 0.64916(13) 0.0546(4) Uani 1 1 d . . .
S3 S -0.09909(9) 0.55346(8) 0.60250(14) 0.0611(5) Uani 1 1 d . . .
S4 S 0.04952(9) 0.59085(8) 0.62739(14) 0.0635(5) Uani 1 1 d . . .
S5 S -0.15098(11) 0.69297(10) 0.58936(19) 0.0934(8) Uani 1 1 d . . .
S6 S 0.02379(12) 0.73554(9) 0.61567(18) 0.0916(8) Uani 1 1 d . . .
N1 N -0.0083(2) 0.0051(2) 0.6204(3) 0.0385(11) Uani 1 1 d . . .
N2 N 0.1698(3) 0.0093(3) 0.8108(4) 0.0542(14) Uani 1 1 d . . .
N3 N -0.1849(3) 0.0570(2) 0.4519(4) 0.0563(14) Uani 1 1 d . . .
N4 N 0.0250(2) 0.2128(2) 0.6538(3) 0.0481(13) Uani 1 1 d . . .
H4A H 0.0700 0.2240 0.6815 0.058 Uiso 1 1 calc R . .
O1 O -0.0896(2) 0.2557(2) 0.5957(3) 0.0633(13) Uani 1 1 d . . .
C1 C -0.0601(3) 0.0483(3) 0.5670(4) 0.0372(13) Uani 1 1 d . . .
C2 C -0.0533(3) 0.1178(3) 0.5746(4) 0.0426(14) Uani 1 1 d . . .
H2 H -0.0904 0.1456 0.5356 0.051 Uiso 1 1 calc R . .
C3 C 0.0099(3) 0.1440(3) 0.6415(4) 0.0385(13) Uani 1 1 d . . .
C4 C 0.0636(3) 0.1000(3) 0.6998(4) 0.0423(14) Uani 1 1 d . . .
H4 H 0.1062 0.1165 0.7469 0.051 Uiso 1 1 calc R . .
C5 C 0.0526(3) 0.0318(3) 0.6864(4) 0.0390(13) Uani 1 1 d . . .
C6 C 0.1100(3) -0.0173(3) 0.7440(4) 0.0445(14) Uani 1 1 d . . .
C7 C 0.2223(3) -0.0339(4) 0.8620(5) 0.068(2) Uani 1 1 d . . .
H7 H 0.2641 -0.0165 0.9095 0.081 Uiso 1 1 calc R . .
C8 C 0.2180(4) -0.1016(4) 0.8486(5) 0.071(2) Uani 1 1 d . . .
H8 H 0.2559 -0.1292 0.8864 0.085 Uiso 1 1 calc R . .
C9 C 0.1571(4) -0.1280(4) 0.7789(5) 0.073(2) Uani 1 1 d . . .
H9 H 0.1527 -0.1738 0.7670 0.088 Uiso 1 1 calc R . .
C10 C 0.1026(3) -0.0844(3) 0.7267(5) 0.0640(19) Uani 1 1 d . . .
H10 H 0.0603 -0.1010 0.6793 0.077 Uiso 1 1 calc R . .
C11 C -0.1272(3) 0.0171(3) 0.4938(4) 0.0395(13) Uani 1 1 d . . .
C12 C -0.1277(3) -0.0496(3) 0.4699(4) 0.0471(15) Uani 1 1 d . . .
H12 H -0.0868 -0.0761 0.5002 0.057 Uiso 1 1 calc R . .
C13 C -0.1898(3) -0.0765(3) 0.4003(4) 0.0546(17) Uani 1 1 d . . .
H13 H -0.1916 -0.1215 0.3840 0.066 Uiso 1 1 calc R . .
C14 C -0.2480(3) -0.0362(3) 0.3561(5) 0.0565(17) Uani 1 1 d . . .
H14 H -0.2899 -0.0527 0.3077 0.068 Uiso 1 1 calc R . .
C15 C -0.2436(3) 0.0296(4) 0.3844(5) 0.0637(19) Uani 1 1 d . . .
H15 H -0.2841 0.0566 0.3548 0.076 Uiso 1 1 calc R . .
C16 C -0.0241(3) 0.2635(3) 0.6264(4) 0.0472(15) Uani 1 1 d . . .
C17 C 0.0071(3) 0.3324(3) 0.6362(4) 0.0482(15) Uani 1 1 d . . .
C18 C 0.0744(3) 0.3503(3) 0.6495(4) 0.0519(16) Uani 1 1 d . . .
H18 H 0.1100 0.3181 0.6587 0.062 Uiso 1 1 calc R . .
C19 C 0.0063(3) 0.4612(3) 0.6291(4) 0.0438(14) Uani 1 1 d . . .
C20 C -0.0117(3) 0.5261(3) 0.6221(4) 0.0475(15) Uani 1 1 d . . .
C21 C -0.0789(3) 0.6386(3) 0.6059(5) 0.0568(17) Uani 1 1 d . A .
C22 C -0.0119(4) 0.6551(3) 0.6158(4) 0.0548(17) Uani 1 1 d . A .
C23A C -0.1217(10) 0.7556(13) 0.5273(16) 0.096(7) Uani 0.55 1 d PDU A 1
H23A H -0.1082 0.7354 0.4795 0.115 Uiso 0.55 1 calc PR A 1
H23B H -0.1593 0.7887 0.4972 0.115 Uiso 0.55 1 calc PR A 1
C24A C -0.0545(9) 0.7874(9) 0.6094(12) 0.080(5) Uani 0.55 1 d PDU A 1
H24A H -0.0601 0.7858 0.6691 0.096 Uiso 0.55 1 calc PR A 1
H24B H -0.0482 0.8337 0.5950 0.096 Uiso 0.55 1 calc PR A 1
C23B C -0.1281(12) 0.7674(14) 0.555(2) 0.084(7) Uani 0.45 1 d PDU A 2
H23C H -0.1601 0.7730 0.4885 0.100 Uiso 0.45 1 calc PR A 2
H23D H -0.1414 0.8018 0.5897 0.100 Uiso 0.45 1 calc PR A 2
C24B C -0.0513(11) 0.7856(12) 0.5637(16) 0.080(6) Uani 0.45 1 d PDU A 2
H24C H -0.0392 0.8281 0.5970 0.096 Uiso 0.45 1 calc PR A 2
H24D H -0.0558 0.7943 0.4994 0.096 Uiso 0.45 1 calc PR A 2
S7 S 0.25648(10) 0.22150(11) 0.80399(15) 0.0768(6) Uani 1 1 d . . .
O2 O 0.1829(2) 0.2246(2) 0.7225(3) 0.0643(13) Uani 1 1 d . . .
C25 C 0.2593(6) 0.2884(4) 0.8790(6) 0.117(3) Uani 1 1 d . . .
H25A H 0.2615 0.3298 0.8486 0.176 Uiso 1 1 calc R . .
H25B H 0.3015 0.2843 0.9377 0.176 Uiso 1 1 calc R . .
H25C H 0.2166 0.2877 0.8919 0.176 Uiso 1 1 calc R . .
C26 C 0.2544(5) 0.1574(4) 0.8799(6) 0.127(4) Uani 1 1 d . . .
H26A H 0.2147 0.1648 0.8982 0.191 Uiso 1 1 calc R . .
H26B H 0.2992 0.1571 0.9357 0.191 Uiso 1 1 calc R . .
H26C H 0.2481 0.1152 0.8477 0.191 Uiso 1 1 calc R . .

loop_
_atom_site_aniso_label
_atom_site_aniso_U_11
_atom_site_aniso_U_22
_atom_site_aniso_U_33
_atom_site_aniso_U_23
_atom_site_aniso_U_13
_atom_site_aniso_U_12
S1 0.0405(8) 0.0415(8) 0.0600(10) 0.0008(7) 0.0176(7) -0.0010(7)
S2 0.0434(9) 0.0477(9) 0.0704(11) -0.0006(8) 0.0207(8) -0.0036(7)
S3 0.0507(10) 0.0468(10) 0.0859(13) 0.0040(9) 0.0280(9) 0.0011(8)
S4 0.0544(10) 0.0470(10) 0.0889(14) 0.0080(9) 0.0287(9) -0.0031(8)
S5 0.0723(13) 0.0539(11) 0.150(2) -0.0069(13) 0.0413(14) 0.0088(10)
S6 0.0797(14) 0.0431(10) 0.1233(19) -0.0056(11) 0.0116(13) -0.0144(10)
N1 0.033(2) 0.038(3) 0.041(3) 0.005(2) 0.012(2) 0.001(2)
N2 0.043(3) 0.068(4) 0.045(3) 0.004(3) 0.012(3) 0.006(3)
N3 0.041(3) 0.048(3) 0.064(4) -0.003(3) 0.005(3) 0.001(3)
N4 0.040(3) 0.036(3) 0.058(3) -0.006(2) 0.010(2) -0.004(2)
O1 0.041(3) 0.046(3) 0.096(4) -0.009(2) 0.021(2) -0.002(2)
C1 0.031(3) 0.042(3) 0.034(3) -0.003(3) 0.008(2) -0.003(3)
C2 0.036(3) 0.043(3) 0.043(3) 0.006(3) 0.010(3) 0.007(3)
C3 0.037(3) 0.037(3) 0.044(3) -0.005(3) 0.019(3) -0.002(3)
C4 0.033(3) 0.049(4) 0.041(3) -0.008(3) 0.012(3) -0.005(3)
C5 0.033(3) 0.043(3) 0.039(3) 0.003(3) 0.013(3) 0.000(3)
C6 0.039(3) 0.056(4) 0.038(3) 0.005(3) 0.016(3) 0.002(3)
C7 0.038(4) 0.094(6) 0.055(4) 0.013(4) 0.002(3) 0.017(4)
C8 0.062(5) 0.074(5) 0.074(5) 0.023(4) 0.026(4) 0.029(4)
C9 0.063(5) 0.052(4) 0.092(6) 0.017(4) 0.019(4) 0.014(4)
C10 0.048(4) 0.048(4) 0.076(5) 0.007(4) 0.005(3) 0.002(3)
C11 0.041(3) 0.039(3) 0.042(3) -0.002(3) 0.020(3) -0.001(3)
C12 0.044(3) 0.045(4) 0.047(4) 0.001(3) 0.013(3) 0.004(3)
C13 0.055(4) 0.052(4) 0.051(4) -0.014(3) 0.016(3) -0.013(3)
C14 0.043(4) 0.068(5) 0.051(4) -0.011(3) 0.011(3) -0.014(3)
C15 0.042(4) 0.066(5) 0.063(5) -0.002(4) 0.000(3) 0.003(3)
C16 0.045(4) 0.045(4) 0.049(4) -0.012(3) 0.016(3) -0.005(3)
C17 0.045(4) 0.046(4) 0.049(4) -0.009(3) 0.015(3) -0.004(3)
C18 0.043(4) 0.044(4) 0.063(4) -0.002(3) 0.016(3) 0.006(3)
C19 0.047(3) 0.043(4) 0.041(3) -0.005(3) 0.017(3) -0.006(3)
C20 0.045(3) 0.044(4) 0.048(4) 0.000(3) 0.014(3) -0.003(3)
C21 0.050(4) 0.048(4) 0.064(4) -0.009(3) 0.014(3) -0.003(3)
C22 0.064(4) 0.043(4) 0.048(4) 0.001(3) 0.014(3) -0.007(3)
C23A 0.093(9) 0.098(11) 0.092(11) 0.021(9) 0.032(8) 0.036(8)
C24A 0.104(9) 0.045(7) 0.087(10) 0.010(8) 0.034(8) 0.003(6)
C23B 0.092(10) 0.064(10) 0.098(12) 0.003(9) 0.041(8) 0.011(8)
C24B 0.100(9) 0.060(9) 0.090(11) 0.023(9) 0.047(9) 0.012(8)
S7 0.0507(10) 0.0845(14) 0.0820(14) -0.0171(11) 0.0134(10) -0.0096(10)
O2 0.046(2) 0.062(3) 0.068(3) -0.008(2) 0.005(2) -0.001(2)
C25 0.151(9) 0.075(6) 0.101(7) -0.032(5) 0.025(6) -0.024(6)
C26 0.129(8) 0.088(6) 0.088(7) 0.015(5) -0.034(6) -0.026(6)

loop_
_atom_type_symbol
_atom_type_description
_atom_type_scat_dispersion_real
_atom_type_scat_dispersion_imag
_atom_type_scat_source
C C 0.0033 0.0016 'International Tables Vol C Tables 4.2.6.8 and 6.1.1.4'
H H 0.0000 0.0000 'International Tables Vol C Tables 4.2.6.8 and 6.1.1.4'
N N 0.0061 0.0033 'International Tables Vol C Tables 4.2.6.8 and 6.1.1.4'
O O 0.0106 0.0060 'International Tables Vol C Tables 4.2.6.8 and 6.1.1.4'
S S 0.1246 0.1234 'International Tables Vol C Tables 4.2.6.8 and 6.1.1.4'

loop_
_geom_angle_atom_site_label_1
_geom_angle_atom_site_label_2
_geom_angle_atom_site_label_3
_geom_angle
C17 S1 C19 94.4(3)
C18 S2 C19 95.0(3)
C21 S3 C20 95.3(3)
C22 S4 C20 94.6(3)
C23B S5 C21 105.9(9)
C21 S5 C23A 94.4(8)
C24B S6 C22 104.4(8)
C22 S6 C24A 99.8(6)
C5 N1 C1 116.9(4)
C6 N2 C7 116.4(6)
C15 N3 C11 116.9(5)
C16 N4 C3 126.7(5)
C16 N4 H4A 116.7
C3 N4 H4A 116.7
N1 C1 C2 124.1(5)
N1 C1 C11 115.6(5)
C2 C1 C11 120.3(5)
C3 C2 C1 118.1(5)
C3 C2 H2 120.9
C1 C2 H2 120.9
C2 C3 C4 118.7(5)
C2 C3 N4 123.9(5)
C4 C3 N4 117.3(5)
C5 C4 C3 119.2(5)
C5 C4 H4 120.4
C3 C4 H4 120.4
N1 C5 C4 123.0(5)
N1 C5 C6 115.9(5)
C4 C5 C6 121.1(5)
N2 C6 C10 122.3(6)
N2 C6 C5 115.7(5)
C10 C6 C5 122.0(5)
N2 C7 C8 124.1(7)
N2 C7 H7 117.9
C8 C7 H7 117.9
C7 C8 C9 118.8(6)
C7 C8 H8 120.6
C9 C8 H8 120.6
C8 C9 C10 117.6(7)
C8 C9 H9 121.2
C10 C9 H9 121.2
C6 C10 C9 120.7(6)
C6 C10 H10 119.7
C9 C10 H10 119.7
N3 C11 C12 122.4(5)
N3 C11 C1 117.1(5)
C12 C11 C1 120.5(5)
C11 C12 C13 119.1(6)
C11 C12 H12 120.5
C13 C12 H12 120.5
C14 C13 C12 119.1(6)
C14 C13 H13 120.5
C12 C13 H13 120.5
C13 C14 C15 118.4(6)
C13 C14 H14 120.8
C15 C14 H14 120.8
N3 C15 C14 124.1(6)
N3 C15 H15 117.9
C14 C15 H15 117.9
O1 C16 N4 124.2(5)
O1 C16 C17 120.3(5)
N4 C16 C17 115.5(5)
C18 C17 C16 128.5(6)
C18 C17 S1 117.1(5)
C16 C17 S1 114.2(4)
C17 C18 S2 118.7(5)
C17 C18 H18 120.6
S2 C18 H18 120.6
C20 C19 S2 122.5(4)
C20 C19 S1 122.7(5)
S2 C19 S1 114.8(3)
C19 C20 S3 122.5(5)
C19 C20 S4 122.9(5)
S3 C20 S4 114.5(3)
C22 C21 S3 117.1(5)
C22 C21 S5 127.2(5)
S3 C21 S5 115.6(4)
C21 C22 S4 118.3(5)
C21 C22 S6 128.3(5)
S4 C22 S6 113.4(4)
C24A C23A S5 102.6(15)
C24A C23A H23A 111.3
S5 C23A H23A 111.3
C24A C23A H23B 111.3
S5 C23A H23B 111.3
H23A C23A H23B 109.2
C23A C24A S6 104.8(14)
C23A C24A H24A 110.8
S6 C24A H24A 110.8
C23A C24A H24B 110.8
S6 C24A H24B 110.8
H24A C24A H24B 108.9
C24B C23B S5 125(2)
C24B C23B H23C 106.2
S5 C23B H23C 106.2
C24B C23B H23D 106.2
S5 C23B H23D 106.2
H23C C23B H23D 106.4
C23B C24B S6 124.5(19)
C23B C24B H24C 106.2
S6 C24B H24C 106.2
C23B C24B H24D 106.2
S6 C24B H24D 106.2
H24C C24B H24D 106.4
O2 S7 C26 107.6(4)
O2 S7 C25 105.9(4)
C26 S7 C25 97.1(5)
S7 C25 H25A 109.5
S7 C25 H25B 109.5
H25A C25 H25B 109.5
S7 C25 H25C 109.5
H25A C25 H25C 109.5
H25B C25 H25C 109.5
S7 C26 H26A 109.5
S7 C26 H26B 109.5
H26A C26 H26B 109.5
S7 C26 H26C 109.5
H26A C26 H26C 109.5
H26B C26 H26C 109.5

loop_
_geom_bond_atom_site_label_1
_geom_bond_atom_site_label_2
_geom_bond_distance
S1 C17 1.754(6)
S1 C19 1.759(6)
S2 C18 1.714(6)
S2 C19 1.755(6)
S3 C21 1.744(6)
S3 C20 1.750(6)
S4 C22 1.742(7)
S4 C20 1.768(6)
S5 C23B 1.70(3)
S5 C21 1.748(7)
S5 C23A 1.81(3)
S6 C24B 1.72(2)
S6 C22 1.762(6)
S6 C24A 1.859(19)
N1 C5 1.345(7)
N1 C1 1.346(6)
N2 C6 1.337(7)
N2 C7 1.343(8)
N3 C15 1.335(7)
N3 C11 1.340(7)
N4 C16 1.360(7)
N4 C3 1.404(7)
N4 H4A 0.8600
O1 C16 1.219(7)
C1 C2 1.396(7)
C1 C11 1.501(7)
C2 C3 1.375(7)
C2 H2 0.9300
C3 C4 1.400(7)
C4 C5 1.384(7)
C4 H4 0.9300
C5 C6 1.501(8)
C6 C10 1.364(8)
C7 C8 1.366(10)
C7 H7 0.9300
C8 C9 1.367(10)
C8 H8 0.9300
C9 C10 1.376(8)
C9 H9 0.9300
C10 H10 0.9300
C11 C12 1.380(7)
C12 C13 1.384(8)
C12 H12 0.9300
C13 C14 1.356(8)
C13 H13 0.9300
C14 C15 1.377(9)
C14 H14 0.9300
C15 H15 0.9300
C16 C17 1.495(8)
C17 C18 1.338(8)
C18 H18 0.9300
C19 C20 1.338(8)
C21 C22 1.338(8)
C23A C24A 1.563(17)
C23A H23A 0.9700
C23A H23B 0.9700
C24A H24A 0.9700
C24A H24B 0.9700
C23B C24B 1.543(19)
C23B H23C 0.9700
C23B H23D 0.9700
C24B H24C 0.9700
C24B H24D 0.9700
S7 O2 1.506(4)
S7 C26 1.744(9)
S7 C25 1.750(8)
C25 H25A 0.9600
C25 H25B 0.9600
C25 H25C 0.9600
C26 H26A 0.9600
C26 H26B 0.9600
C26 H26C 0.9600

loop_
_geom_hbond_atom_site_label_D
_geom_hbond_atom_site_label_H
_geom_hbond_atom_site_label_A
_geom_hbond_distance_DH
_geom_hbond_distance_HA
_geom_hbond_distance_DA
_geom_hbond_angle_DHA
_geom_hbond_site_symmetry_A
N4 H4A O2 0.86 2.10 2.929(6) 161.1 .
C13 H13 O2 0.93 2.68 3.542(8) 154.4 5_556
C18 H18 O2 0.93 2.33 3.219(7) 158.9 .
C25 H25A N3 0.96 2.72 3.322(9) 121.2 8_556
C25 H25B O1 0.96 2.65 3.593(10) 167.2 8_556
C26 H26C N2 0.96 2.56 3.366(10) 141.3 .
C24B H24D N4 0.97 2.67 3.59(2) 158.2 5_566
